data_4114376
loop_
_publ_author_name
'Neil Burford'
'Paul J. Ragogna'
'Robert McDonald'
'Michael J. Ferguson'

_publ_contact_author_address
;Department of Chemistry
Dalhousie University
Halifax, NS
B3H 4J6, CANADA
;
_publ_contact_author_email Neil.Burford@dal.ca
_publ_contact_author_fax +1-902-494-1310
_publ_contact_author_name 'Neil Burford'
_publ_contact_author_phone +1-902-494-3190
_publ_section_title
;
 Phosphine Coordination Complexes of the Diphenylphosphenium Cation: A
 Versatile Synthetic Methodology for P-P Bond Formation
;
_journal_name_full 'Journal of the American Chemical Society'
_journal_page_first 14404
_journal_page_last 14410
_journal_paper_doi 10.1021/ja036649w
_journal_volume 125
_journal_year 2003
_chemical_formula_moiety 'C31 H43 F3 O3 P2 S'
_chemical_formula_sum 'C31 H43 F3 O3 P2 S'
_chemical_formula_weight 614.65
_chemical_melting_point 390
_space_group_IT_number 33
_symmetry_cell_setting orthorhombic
_symmetry_Int_Tables_number 33
_symmetry_space_group_name_Hall 'P 2c -2n'
_symmetry_space_group_name_H-M 'P n a 21'
_atom_sites_solution_hydrogens geom
_atom_sites_solution_primary direct
_atom_sites_solution_secondary difmap
_audit_creation_method SHELXL-97
_cell_angle_alpha 90.00
_cell_angle_beta 90.00
_cell_angle_gamma 90.00
_cell_formula_units_Z 4
_cell_length_a 18.934(3)
_cell_length_b 10.4510(16)
_cell_length_c 15.711(2)
_cell_measurement_reflns_used 5029
_cell_measurement_temperature 193(2)
_cell_measurement_theta_max 26.376
_cell_measurement_theta_min 2.151
_cell_volume 3108.9(8)
_computing_cell_refinement 'Bruker SAINT (Bruker, 1997)'
_computing_data_collection 'Bruker SMART (Bruker, 1997)'
_computing_data_reduction 'Bruker SAINT (Bruker, 1997)'
_computing_molecular_graphics 'Bruker SHELXTL (Bruker, 1997)'
_computing_publication_material 'Bruker SHELXTL (Bruker, 1997)'
_computing_structure_refinement 'SHELXL-97 (Sheldrick, 1997)'
_computing_structure_solution 'DIRDIF-96 (Beurskens et al., 1996)'
_diffrn_ambient_temperature 193(2)
_diffrn_detector_area_resol_mean 8.192
_diffrn_measured_fraction_theta_full 0.998
_diffrn_measured_fraction_theta_max 0.998
_diffrn_measurement_device_type 'Bruker PLATFORM diffractometer/SMART 1000 CCD area detector'
_diffrn_measurement_method '\w scans'
_diffrn_radiation_monochromator graphite
_diffrn_radiation_probe x-ray
_diffrn_radiation_type MoK\a
_diffrn_radiation_wavelength 0.71073
_diffrn_reflns_av_R_equivalents 0.0456
_diffrn_reflns_av_sigmaI/netI 0.0523
_diffrn_reflns_limit_h_max 22
_diffrn_reflns_limit_h_min -23
_diffrn_reflns_limit_k_max 13
_diffrn_reflns_limit_k_min -12
_diffrn_reflns_limit_l_max 19
_diffrn_reflns_limit_l_min -18
_diffrn_reflns_number 16461
_diffrn_reflns_theta_full 26.39
_diffrn_reflns_theta_max 26.39
_diffrn_reflns_theta_min 2.15
_diffrn_source 'fine-focus sealed tube'
_diffrn_standards_decay_% 0
_diffrn_standards_interval_time 0
_diffrn_standards_number 0
_exptl_absorpt_coefficient_mu 0.256
_exptl_absorpt_correction_T_max 0.9798
_exptl_absorpt_correction_T_min 0.7895
_exptl_absorpt_correction_type multi-scan
_exptl_absorpt_process_details 'SADABS (Sheldrick, 1996)'
_exptl_crystal_colour colorless
_exptl_crystal_density_diffrn 1.313
_exptl_crystal_density_meas 0
_exptl_crystal_description plate
_exptl_crystal_F_000 1304
_exptl_crystal_size_max 0.97
_exptl_crystal_size_mid 0.22
_exptl_crystal_size_min 0.08
_refine_diff_density_max 0.309
_refine_diff_density_min -0.200
_refine_diff_density_rms 0.043
_refine_ls_abs_structure_details 'Flack H D (1983), Acta Cryst. A39, 876-881'
_refine_ls_abs_structure_Flack 0.01(6)
_refine_ls_extinction_method none
_refine_ls_goodness_of_fit_ref 1.020
_refine_ls_hydrogen_treatment constr
_refine_ls_matrix_type full
_refine_ls_number_parameters 361
_refine_ls_number_reflns 6083
_refine_ls_number_restraints 1
_refine_ls_restrained_S_all 1.020
_refine_ls_R_factor_all 0.0560
_refine_ls_R_factor_gt 0.0410
_refine_ls_shift/su_max 0.000
_refine_ls_shift/su_mean 0.000
_refine_ls_structure_factor_coef Fsqd
_refine_ls_weighting_details 'calc w=1/[\s^2^(Fo^2^)+(0.0358P)^2^+0.5280P] where P=(Fo^2^+2Fc^2^)/3'
_refine_ls_weighting_scheme calc
_refine_ls_wR_factor_gt 0.0798
_refine_ls_wR_factor_ref 0.0850
_reflns_number_gt 5055
_reflns_number_total 6083
_reflns_threshold_expression I>2\s(I)
_cod_data_source_file ja036649wsi20030616_040217.cif
_cod_data_source_block dal0245
_cod_original_cell_volume 3108.8(8)
_cod_database_code 4114376

loop_
_symmetry_equiv_pos_as_xyz
'x, y, z'
'-x, -y, z+1/2'
'x+1/2, -y+1/2, z'
'-x+1/2, y+1/2, z+1/2'

loop_
_atom_site_label
_atom_site_type_symbol
_atom_site_fract_x
_atom_site_fract_y
_atom_site_fract_z
_atom_site_U_iso_or_equiv
_atom_site_adp_type
_atom_site_occupancy
_atom_site_symmetry_multiplicity
_atom_site_calc_flag
_atom_site_refinement_flags
P1 P 0.12736(3) 0.17460(6) 0.50634(5) 0.02656(14) Uani 1 1 d .
P2 P 0.11278(3) 0.04762(6) 0.39440(4) 0.02230(13) Uani 1 1 d .
C11 C 0.03620(13) 0.2125(2) 0.53585(17) 0.0281(6) Uani 1 1 d .
C12 C -0.01450(14) 0.1234(3) 0.56033(17) 0.0321(6) Uani 1 1 d .
H12 H -0.0030 0.0349 0.5614 0.038 Uiso 1 1 calc R
C13 C -0.08210(14) 0.1632(3) 0.58334(17) 0.0387(7) Uani 1 1 d .
H13 H -0.1166 0.1019 0.5995 0.046 Uiso 1 1 calc R
C14 C -0.09890(16) 0.2921(3) 0.5826(2) 0.0443(8) Uani 1 1 d .
H14 H -0.1449 0.3192 0.5985 0.053 Uiso 1 1 calc R
C15 C -0.04888(16) 0.3816(3) 0.5588(2) 0.0425(7) Uani 1 1 d .
H15 H -0.0605 0.4701 0.5584 0.051 Uiso 1 1 calc R
C16 C 0.01799(14) 0.3419(3) 0.53559(17) 0.0327(6) Uani 1 1 d .
H16 H 0.0522 0.4037 0.5192 0.039 Uiso 1 1 calc R
C21 C 0.15675(13) 0.0718(3) 0.59445(16) 0.0270(6) Uani 1 1 d .
C22 C 0.13376(14) 0.1055(3) 0.67580(17) 0.0329(6) Uani 1 1 d .
H22 H 0.0994 0.1708 0.6828 0.039 Uiso 1 1 calc R
C23 C 0.16130(15) 0.0433(3) 0.74641(19) 0.0403(7) Uani 1 1 d .
H23 H 0.1464 0.0678 0.8018 0.048 Uiso 1 1 calc R
C24 C 0.20977(16) -0.0528(3) 0.73715(19) 0.0412(7) Uani 1 1 d .
H24 H 0.2275 -0.0956 0.7860 0.049 Uiso 1 1 calc R
C25 C 0.23285(15) -0.0879(3) 0.65785(18) 0.0387(7) Uani 1 1 d .
H25 H 0.2660 -0.1555 0.6517 0.046 Uiso 1 1 calc R
C26 C 0.20738(13) -0.0238(3) 0.58604(18) 0.0336(6) Uani 1 1 d .
H26 H 0.2247 -0.0457 0.5312 0.040 Uiso 1 1 calc R
C31 C 0.07338(12) 0.1483(2) 0.31140(16) 0.0262(6) Uani 1 1 d .
H31 H 0.0822 0.1030 0.2563 0.031 Uiso 1 1 calc R
C32 C -0.00731(13) 0.1635(3) 0.31819(18) 0.0319(6) Uani 1 1 d .
H32A H -0.0298 0.0782 0.3213 0.038 Uiso 1 1 calc R
H32B H -0.0193 0.2111 0.3707 0.038 Uiso 1 1 calc R
C33 C -0.03509(14) 0.2357(3) 0.24084(18) 0.0358(7) Uani 1 1 d .
H33A H -0.0257 0.1852 0.1887 0.043 Uiso 1 1 calc R
H33B H -0.0868 0.2470 0.2461 0.043 Uiso 1 1 calc R
C34 C 0.00011(14) 0.3660(3) 0.23318(18) 0.0326(6) Uani 1 1 d .
H34A H -0.0178 0.4100 0.1817 0.039 Uiso 1 1 calc R
H34B H -0.0125 0.4188 0.2833 0.039 Uiso 1 1 calc R
C35 C 0.07976(14) 0.3549(3) 0.22754(19) 0.0366(7) Uani 1 1 d .
H35A H 0.1009 0.4415 0.2267 0.044 Uiso 1 1 calc R
H35B H 0.0928 0.3112 0.1739 0.044 Uiso 1 1 calc R
C36 C 0.10949(13) 0.2794(3) 0.30332(18) 0.0320(6) Uani 1 1 d .
H36A H 0.1021 0.3288 0.3563 0.038 Uiso 1 1 calc R
H36B H 0.1609 0.2672 0.2956 0.038 Uiso 1 1 calc R
C41 C 0.20166(12) -0.0040(2) 0.35985(16) 0.0254(5) Uani 1 1 d .
H41 H 0.2121 -0.0857 0.3904 0.030 Uiso 1 1 calc R
C42 C 0.26200(13) 0.0900(3) 0.38184(18) 0.0319(6) Uani 1 1 d .
H42A H 0.2554 0.1709 0.3500 0.038 Uiso 1 1 calc R
H42B H 0.2609 0.1099 0.4434 0.038 Uiso 1 1 calc R
C43 C 0.33342(13) 0.0308(3) 0.35865(19) 0.0382(7) Uani 1 1 d .
H43A H 0.3714 0.0938 0.3697 0.046 Uiso 1 1 calc R
H43B H 0.3421 -0.0447 0.3952 0.046 Uiso 1 1 calc R
C44 C 0.33599(14) -0.0096(3) 0.2658(2) 0.0411(7) Uani 1 1 d .
H44A H 0.3339 0.0673 0.2291 0.049 Uiso 1 1 calc R
H44B H 0.3813 -0.0538 0.2544 0.049 Uiso 1 1 calc R
C45 C 0.27549(14) -0.0977(3) 0.2439(2) 0.0391(7) Uani 1 1 d .
H45A H 0.2799 -0.1781 0.2768 0.047 Uiso 1 1 calc R
H45B H 0.2773 -0.1193 0.1826 0.047 Uiso 1 1 calc R
C46 C 0.20490(13) -0.0338(3) 0.26433(17) 0.0301(6) Uani 1 1 d .
H46A H 0.1656 -0.0915 0.2485 0.036 Uiso 1 1 calc R
H46B H 0.2001 0.0463 0.2312 0.036 Uiso 1 1 calc R
C51 C 0.05581(12) -0.0937(2) 0.40711(16) 0.0236(5) Uani 1 1 d .
H51 H 0.0078 -0.0616 0.4231 0.028 Uiso 1 1 calc R
C52 C 0.07980(14) -0.1837(2) 0.47854(17) 0.0283(6) Uani 1 1 d .
H52A H 0.1273 -0.2176 0.4651 0.034 Uiso 1 1 calc R
H52B H 0.0830 -0.1354 0.5326 0.034 Uiso 1 1 calc R
C53 C 0.02787(14) -0.2951(2) 0.48903(17) 0.0328(6) Uani 1 1 d .
H53A H 0.0460 -0.3547 0.5329 0.039 Uiso 1 1 calc R
H53B H -0.0182 -0.2616 0.5089 0.039 Uiso 1 1 calc R
C54 C 0.01742(15) -0.3673(3) 0.40581(19) 0.0367(7) Uani 1 1 d .
H54A H 0.0623 -0.4093 0.3894 0.044 Uiso 1 1 calc R
H54B H -0.0187 -0.4347 0.4139 0.044 Uiso 1 1 calc R
C55 C -0.00574(14) -0.2784(3) 0.33558(18) 0.0349(6) Uani 1 1 d .
H55A H -0.0527 -0.2423 0.3496 0.042 Uiso 1 1 calc R
H55B H -0.0101 -0.3270 0.2817 0.042 Uiso 1 1 calc R
C56 C 0.04733(14) -0.1699(3) 0.32389(17) 0.0312(6) Uani 1 1 d .
H56A H 0.0309 -0.1120 0.2781 0.037 Uiso 1 1 calc R
H56B H 0.0936 -0.2056 0.3067 0.037 Uiso 1 1 calc R
S S 0.17899(4) 0.14209(6) 0.00438(5) 0.03941(17) Uani 1 1 d .
F1 F 0.23939(11) -0.0824(2) 0.0111(2) 0.0889(8) Uani 1 1 d .
F2 F 0.28258(10) 0.0420(3) -0.08340(15) 0.0964(9) Uani 1 1 d .
F3 F 0.30725(10) 0.0712(3) 0.04677(15) 0.0820(7) Uani 1 1 d .
O1 O 0.20540(16) 0.2630(2) -0.02333(17) 0.0788(9) Uani 1 1 d .
O2 O 0.16278(12) 0.1339(2) 0.09302(14) 0.0532(6) Uani 1 1 d .
O3 O 0.12788(10) 0.0837(2) -0.04998(13) 0.0479(6) Uani 1 1 d .
C1 C 0.25552(17) 0.0378(4) -0.0051(2) 0.0565(9) Uani 1 1 d .

loop_
_atom_site_aniso_label
_atom_site_aniso_U_11
_atom_site_aniso_U_22
_atom_site_aniso_U_33
_atom_site_aniso_U_23
_atom_site_aniso_U_13
_atom_site_aniso_U_12
P1 0.0298(3) 0.0231(3) 0.0268(3) -0.0007(3) -0.0001(3) -0.0033(3)
P2 0.0228(3) 0.0208(3) 0.0233(3) 0.0015(3) -0.0007(3) -0.0014(3)
C11 0.0316(14) 0.0275(15) 0.0253(13) -0.0012(10) -0.0005(10) -0.0003(11)
C12 0.0381(15) 0.0280(15) 0.0301(15) -0.0036(12) 0.0022(12) -0.0013(12)
C13 0.0343(15) 0.049(2) 0.0323(17) -0.0029(13) 0.0041(12) -0.0078(14)
C14 0.0351(16) 0.054(2) 0.0442(19) -0.0075(15) 0.0000(13) 0.0113(15)
C15 0.0495(18) 0.0340(17) 0.0442(19) -0.0020(14) 0.0000(15) 0.0119(14)
C16 0.0400(15) 0.0268(15) 0.0312(15) 0.0007(11) 0.0035(12) 0.0001(12)
C21 0.0259(13) 0.0278(15) 0.0271(14) -0.0009(11) -0.0055(11) -0.0050(11)
C22 0.0363(15) 0.0334(16) 0.0289(15) -0.0023(12) -0.0007(12) 0.0014(12)
C23 0.0444(17) 0.0500(19) 0.0265(16) -0.0037(14) -0.0027(13) -0.0020(15)
C24 0.0495(18) 0.0468(19) 0.0274(16) 0.0030(14) -0.0134(14) 0.0016(15)
C25 0.0404(16) 0.0379(17) 0.0378(18) -0.0018(13) -0.0120(13) 0.0073(13)
C26 0.0343(14) 0.0383(17) 0.0283(16) -0.0029(12) -0.0028(12) 0.0012(13)
C31 0.0293(13) 0.0253(14) 0.0241(13) 0.0045(11) -0.0041(11) 0.0019(10)
C32 0.0269(13) 0.0277(15) 0.0410(16) 0.0051(12) -0.0042(12) -0.0008(11)
C33 0.0360(15) 0.0371(17) 0.0344(16) -0.0002(13) -0.0082(13) 0.0061(13)
C34 0.0359(15) 0.0312(16) 0.0307(15) 0.0065(12) -0.0013(12) 0.0095(13)
C35 0.0397(16) 0.0326(17) 0.0374(17) 0.0110(12) 0.0051(13) 0.0064(13)
C36 0.0288(14) 0.0291(15) 0.0382(16) 0.0088(12) -0.0003(12) -0.0008(11)
C41 0.0211(12) 0.0252(14) 0.0298(14) 0.0029(11) 0.0001(10) 0.0014(10)
C42 0.0280(14) 0.0362(15) 0.0315(16) 0.0044(12) -0.0034(11) -0.0032(11)
C43 0.0234(14) 0.0488(19) 0.0425(18) 0.0122(14) -0.0030(12) -0.0044(13)
C44 0.0277(15) 0.0444(18) 0.051(2) 0.0070(15) 0.0110(13) 0.0031(13)
C45 0.0374(16) 0.0410(17) 0.0388(18) -0.0021(14) 0.0088(13) 0.0028(13)
C46 0.0272(14) 0.0376(17) 0.0257(15) 0.0001(12) 0.0003(11) -0.0009(12)
C51 0.0215(12) 0.0203(12) 0.0289(14) 0.0006(11) 0.0015(10) -0.0046(9)
C52 0.0310(14) 0.0244(14) 0.0295(15) 0.0006(10) -0.0043(10) -0.0027(11)
C53 0.0344(14) 0.0276(14) 0.0363(17) 0.0081(12) 0.0005(12) -0.0053(11)
C54 0.0361(14) 0.0250(15) 0.0491(18) 0.0025(13) -0.0017(14) -0.0097(11)
C55 0.0364(15) 0.0313(16) 0.0369(16) -0.0043(12) -0.0068(12) -0.0055(12)
C56 0.0362(14) 0.0283(15) 0.0292(16) 0.0002(12) 0.0001(11) -0.0025(12)
S 0.0558(4) 0.0328(4) 0.0296(4) 0.0041(4) -0.0075(4) -0.0022(3)
F1 0.0587(13) 0.0521(13) 0.156(2) 0.0016(16) 0.0131(15) 0.0163(10)
F2 0.0509(12) 0.169(3) 0.0692(18) -0.0159(16) 0.0130(11) -0.0018(14)
F3 0.0466(12) 0.125(2) 0.0740(15) 0.0240(14) -0.0195(11) -0.0179(12)
O1 0.125(2) 0.0471(15) 0.0646(18) 0.0216(12) -0.0243(15) -0.0266(15)
O2 0.0802(16) 0.0483(14) 0.0310(12) 0.0005(10) -0.0029(12) 0.0101(12)
O3 0.0448(12) 0.0628(15) 0.0360(12) -0.0018(11) -0.0044(10) -0.0016(11)
C1 0.0395(17) 0.080(3) 0.050(2) 0.001(2) 0.0016(16) -0.0095(16)

loop_
_atom_type_symbol
_atom_type_description
_atom_type_scat_dispersion_real
_atom_type_scat_dispersion_imag
_atom_type_scat_source
C C 0.0033 0.0016 'International Tables Vol C Tables 4.2.6.8 and 6.1.1.4'
H H 0.0000 0.0000 'International Tables Vol C Tables 4.2.6.8 and 6.1.1.4'
O O 0.0106 0.0060 'International Tables Vol C Tables 4.2.6.8 and 6.1.1.4'
F F 0.0171 0.0103 'International Tables Vol C Tables 4.2.6.8 and 6.1.1.4'
P P 0.1023 0.0942 'International Tables Vol C Tables 4.2.6.8 and 6.1.1.4'
S S 0.1246 0.1234 'International Tables Vol C Tables 4.2.6.8 and 6.1.1.4'

loop_
_geom_angle_atom_site_label_1
_geom_angle_atom_site_label_2
_geom_angle_atom_site_label_3
_geom_angle
C11 P1 C21 102.78(12)
C11 P1 P2 102.28(9)
C21 P1 P2 106.55(9)
C31 P2 C51 107.40(11)
C31 P2 C41 109.19(12)
C51 P2 C41 109.37(12)
C31 P2 P1 105.72(9)
C51 P2 P1 117.82(8)
C41 P2 P1 107.08(8)
C12 C11 C16 118.6(2)
C12 C11 P1 125.1(2)
C16 C11 P1 116.2(2)
C11 C12 C13 120.4(3)
C14 C13 C12 120.0(3)
C15 C14 C13 120.2(3)
C16 C15 C14 119.7(3)
C15 C16 C11 121.1(3)
C26 C21 C22 118.9(2)
C26 C21 P1 123.8(2)
C22 C21 P1 116.6(2)
C23 C22 C21 119.8(3)
C24 C23 C22 120.7(3)
C23 C24 C25 120.5(3)
C24 C25 C26 119.7(3)
C21 C26 C25 120.3(3)
C36 C31 C32 110.8(2)
C36 C31 P2 112.91(17)
C32 C31 P2 114.44(17)
C33 C32 C31 109.8(2)
C34 C33 C32 110.8(2)
C35 C34 C33 111.8(2)
C34 C35 C36 111.0(2)
C35 C36 C31 111.1(2)
C46 C41 C42 108.6(2)
C46 C41 P2 112.52(17)
C42 C41 P2 114.97(18)
C43 C42 C41 110.1(2)
C44 C43 C42 111.7(2)
C45 C44 C43 111.4(2)
C44 C45 C46 110.5(2)
C45 C46 C41 109.2(2)
C52 C51 C56 109.6(2)
C52 C51 P2 113.47(16)
C56 C51 P2 112.59(17)
C53 C52 C51 110.8(2)
C54 C53 C52 111.6(2)
C55 C54 C53 111.2(2)
C54 C55 C56 110.8(2)
C55 C56 C51 110.6(2)
O1 S O3 115.69(15)
O1 S O2 115.18(15)
O3 S O2 114.34(14)
O1 S C1 103.11(18)
O3 S C1 103.57(15)
O2 S C1 102.42(15)
F1 C1 F3 107.8(3)
F1 C1 F2 107.4(3)
F3 C1 F2 106.0(3)
F1 C1 S 111.8(2)
F3 C1 S 112.4(3)
F2 C1 S 111.2(3)

loop_
_geom_bond_atom_site_label_1
_geom_bond_atom_site_label_2
_geom_bond_distance
P1 C11 1.831(3)
P1 C21 1.838(3)
P1 P2 2.2205(10)
P2 C31 1.834(2)
P2 C51 1.839(2)
P2 C41 1.848(2)
C11 C12 1.392(4)
C11 C16 1.395(4)
C12 C13 1.393(4)
C13 C14 1.385(4)
C14 C15 1.383(4)
C15 C16 1.382(4)
C21 C26 1.391(4)
C21 C22 1.395(4)
C22 C23 1.387(4)
C23 C24 1.369(4)
C24 C25 1.370(4)
C25 C26 1.398(4)
C31 C36 1.537(3)
C31 C32 1.540(3)
C32 C33 1.524(4)
C33 C34 1.521(4)
C34 C35 1.515(4)
C35 C36 1.535(4)
C41 C46 1.534(3)
C41 C42 1.546(3)
C42 C43 1.531(4)
C43 C44 1.519(4)
C44 C45 1.509(4)
C45 C46 1.528(4)
C51 C52 1.533(3)
C51 C56 1.539(4)
C52 C53 1.533(3)
C53 C54 1.522(4)
C54 C55 1.507(4)
C55 C56 1.527(4)
S O1 1.427(2)
S O3 1.428(2)
S O2 1.429(2)
S C1 1.820(4)
F1 C1 1.317(4)
F2 C1 1.333(4)
F3 C1 1.321(4)

loop_
_geom_torsion_atom_site_label_1
_geom_torsion_atom_site_label_2
_geom_torsion_atom_site_label_3
_geom_torsion_atom_site_label_4
_geom_torsion
C11 P1 P2 C31 65.82(12)
C21 P1 P2 C31 173.33(11)
C11 P1 P2 C51 -54.17(12)
C21 P1 P2 C51 53.34(12)
C11 P1 P2 C41 -177.84(13)
C21 P1 P2 C41 -70.32(12)
C21 P1 C11 C12 -49.5(3)
P2 P1 C11 C12 60.9(2)
C21 P1 C11 C16 128.6(2)
P2 P1 C11 C16 -121.05(19)
C16 C11 C12 C13 0.5(4)
P1 C11 C12 C13 178.6(2)
C11 C12 C13 C14 -0.6(4)
C12 C13 C14 C15 0.3(4)
C13 C14 C15 C16 0.1(5)
C14 C15 C16 C11 -0.1(4)
C12 C11 C16 C15 -0.2(4)
P1 C11 C16 C15 -178.4(2)
C11 P1 C21 C26 150.6(2)
P2 P1 C21 C26 43.5(2)
C11 P1 C21 C22 -38.8(2)
P2 P1 C21 C22 -145.93(18)
C26 C21 C22 C23 -0.2(4)
P1 C21 C22 C23 -171.3(2)
C21 C22 C23 C24 -1.4(4)
C22 C23 C24 C25 1.1(5)
C23 C24 C25 C26 0.8(5)
C22 C21 C26 C25 2.2(4)
P1 C21 C26 C25 172.6(2)
C24 C25 C26 C21 -2.5(4)
C51 P2 C31 C36 171.47(18)
C41 P2 C31 C36 -70.0(2)
P1 P2 C31 C36 44.9(2)
C51 P2 C31 C32 43.5(2)
C41 P2 C31 C32 162.03(19)
P1 P2 C31 C32 -83.08(19)
C36 C31 C32 C33 57.4(3)
P2 C31 C32 C33 -173.55(19)
C31 C32 C33 C34 -57.9(3)
C32 C33 C34 C35 57.4(3)
C33 C34 C35 C36 -55.2(3)
C34 C35 C36 C31 54.3(3)
C32 C31 C36 C35 -55.8(3)
P2 C31 C36 C35 174.37(19)
C31 P2 C41 C46 -37.9(2)
C51 P2 C41 C46 79.4(2)
P1 P2 C41 C46 -151.90(17)
C31 P2 C41 C42 87.1(2)
C51 P2 C41 C42 -155.65(18)
P1 P2 C41 C42 -26.9(2)
C46 C41 C42 C43 -58.9(3)
P2 C41 C42 C43 174.06(18)
C41 C42 C43 C44 55.5(3)
C42 C43 C44 C45 -54.4(3)
C43 C44 C45 C46 56.7(3)
C44 C45 C46 C41 -60.8(3)
C42 C41 C46 C45 61.5(3)
P2 C41 C46 C45 -170.09(19)
C31 P2 C51 C52 -176.62(18)
C41 P2 C51 C52 65.0(2)
P1 P2 C51 C52 -57.5(2)
C31 P2 C51 C56 58.2(2)
C41 P2 C51 C56 -60.2(2)
P1 P2 C51 C56 177.28(15)
C56 C51 C52 C53 -56.4(3)
P2 C51 C52 C53 176.79(17)
C51 C52 C53 C54 55.4(3)
C52 C53 C54 C55 -55.4(3)
C53 C54 C55 C56 56.7(3)
C54 C55 C56 C51 -58.5(3)
C52 C51 C56 C55 58.1(3)
P2 C51 C56 C55 -174.64(18)
O1 S C1 F1 -174.5(3)
O3 S C1 F1 -53.6(3)
O2 S C1 F1 65.6(3)
O1 S C1 F3 64.2(3)
O3 S C1 F3 -174.9(2)
O2 S C1 F3 -55.7(3)
O1 S C1 F2 -54.5(3)
O3 S C1 F2 66.4(3)
O2 S C1 F2 -174.4(2)

loop_
_cod_related_entry_id
_cod_related_entry_database
_cod_related_entry_code
1 ChemSpider 30660515
